data_1559895
loop_
_publ_author_name
'Roemer, Max'
'Gon\,cales, Vinicius R.'
'Keaveney, Sinead T.'
'Pernik, Indrek'
'Lian, Jiaxin'
'Downes, James'
'Gooding, J. Justin'
'Messerle, Barbara A.'

_publ_section_title
;
 Carbon supported hybrid catalysts for controlled product selectivity in
 the hydrosilylation of alkynes
;
_journal_issue 5
_journal_name_full 'Catalysis Science &amp; Technology'
_journal_page_first 1888
_journal_page_last 1898
_journal_paper_doi 10.1039/D0CY02136A
_journal_volume 11
_journal_year 2021
_chemical_formula_moiety 'C23 H32 N6 O'
_chemical_formula_sum 'C23 H32 N6 O'
_chemical_formula_weight 408.54
_space_group_crystal_system monoclinic
_space_group_IT_number 14
_space_group_name_Hall '-P 2yn'
_space_group_name_H-M_alt 'P 1 21/n 1'
_atom_sites_solution_hydrogens mixed
_audit_creation_date 2019-07-10
_audit_creation_method
;
Olex2 1.2
(compiled 2018.05.29 svn.r3508 for OlexSys, GUI svn.r5506)
;
_audit_update_record
;
2019-10-29 deposited with the CCDC.	2020-12-30 downloaded from the CCDC.
;
_cell_angle_alpha 90
_cell_angle_beta 107.835(3)
_cell_angle_gamma 90
_cell_formula_units_Z 4
_cell_length_a 5.4266(5)
_cell_length_b 52.494(5)
_cell_length_c 8.0320(8)
_cell_measurement_reflns_used 9776
_cell_measurement_temperature 99.57
_cell_measurement_theta_max 27.477
_cell_measurement_theta_min 2.328
_cell_volume 2178.1(4)
_computing_cell_refinement 'SAINT V8.38A (?, 2016)'
_computing_data_reduction 'SAINT V8.38A (?, 2016)'
_computing_molecular_graphics 'Olex2 (Dolomanov et al., 2009)'
_computing_publication_material 'Olex2 (Dolomanov et al., 2009)'
_computing_structure_refinement 'ShelXL (Sheldrick, 2015)'
_computing_structure_solution 'SHELXT 2014/5 (Sheldrick, 2014)'
_diffrn_ambient_temperature 99.57
_diffrn_measured_fraction_theta_full 0.999
_diffrn_measured_fraction_theta_max 0.999
_diffrn_measurement_device_type 'Bruker D8Quest'
_diffrn_measurement_method '\f and \w scans'
_diffrn_radiation_type MoK\a
_diffrn_radiation_wavelength 0.71073
_diffrn_reflns_av_R_equivalents 0.2120
_diffrn_reflns_av_unetI/netI 0.0524
_diffrn_reflns_Laue_measured_fraction_full 0.999
_diffrn_reflns_Laue_measured_fraction_max 0.999
_diffrn_reflns_limit_h_max 7
_diffrn_reflns_limit_h_min -7
_diffrn_reflns_limit_k_max 68
_diffrn_reflns_limit_k_min -68
_diffrn_reflns_limit_l_max 10
_diffrn_reflns_limit_l_min -10
_diffrn_reflns_number 110638
_diffrn_reflns_point_group_measured_fraction_full 0.999
_diffrn_reflns_point_group_measured_fraction_max 0.999
_diffrn_reflns_theta_full 25.242
_diffrn_reflns_theta_max 27.510
_diffrn_reflns_theta_min 2.328
_diffrn_standards_number 0
_exptl_absorpt_coefficient_mu 0.080
_exptl_absorpt_correction_T_max 0.7456
_exptl_absorpt_correction_T_min 0.7095
_exptl_absorpt_correction_type multi-scan
_exptl_absorpt_process_details
'SADABS-2016/2 (Bruker,2016/2) was used for absorption correction. wR2(int) was 0.0983 before and 0.0721 after correction. The Ratio of minimum to maximum transmission is 0.9516. The \l/2 correction factor is Not present.'
_exptl_crystal_colour yellow
_exptl_crystal_colour_primary yellow
_exptl_crystal_density_diffrn 1.246
_exptl_crystal_description block
_exptl_crystal_F_000 880
_exptl_crystal_size_max 0.303
_exptl_crystal_size_mid 0.274
_exptl_crystal_size_min 0.088
_refine_diff_density_max 0.269
_refine_diff_density_min -0.316
_refine_diff_density_rms 0.069
_refine_ls_extinction_method none
_refine_ls_goodness_of_fit_ref 1.052
_refine_ls_hydrogen_treatment mixed
_refine_ls_matrix_type full
_refine_ls_number_parameters 279
_refine_ls_number_reflns 4987
_refine_ls_number_restraints 0
_refine_ls_restrained_S_all 1.052
_refine_ls_R_factor_all 0.0511
_refine_ls_R_factor_gt 0.0425
_refine_ls_shift/su_max 0.001
_refine_ls_shift/su_mean 0.000
_refine_ls_structure_factor_coef Fsqd
_refine_ls_weighting_details 'w=1/[\s^2^(Fo^2^)+(0.0493P)^2^+0.4882P] where P=(Fo^2^+2Fc^2^)/3'
_refine_ls_weighting_scheme calc
_refine_ls_wR_factor_gt 0.1063
_refine_ls_wR_factor_ref 0.1091
_reflns_Friedel_coverage 0.000
_reflns_number_gt 4183
_reflns_number_total 4987
_reflns_threshold_expression 'I > 2\s(I)'
_cod_data_source_file d0cy02136a2.cif
_cod_data_source_block trial1_a
_cod_depositor_comments 'Adding full bibliography for 1559893--1559895.cif.'
_cod_database_code 1559895
_shelx_shelxl_version_number 2018/3
_shelx_space_group_comment
;
The symmetry employed for this shelxl refinement is uniquely defined
by the following loop, which should always be used as a source of
symmetry information in preference to the above space-group names.
They are only intended as comments.
;
_shelx_estimated_absorpt_t_max 0.993
_shelx_estimated_absorpt_t_min 0.976
_olex2_refinement_description
;
1. Fixed Uiso
 At 1.2 times of:
  All C(H) groups, All C(H,H) groups
2.a Secondary CH2 refined with riding coordinates:
 C17(H17A,H17B), C15(H15A,H15B), C14(H14A,H14B), C20(H20A,H20B), C8(H8A,H8B),
 C16(H16A,H16B), C11(H11A,H11B), C13(H13A,H13B), C10(H10A,H10B), C9(H9A,H9B),
 C12(H12A,H12B)
2.b Aromatic/amide H refined with riding coordinates:
 C18(H18), C1(H1), C22(H22), C4(H4), C21(H21), C5(H5), C2(H2), C23(H23)
;
_olex2_submission_special_instructions 'No special instructions were received'

loop_
_space_group_symop_operation_xyz
'x, y, z'
'-x+1/2, y+1/2, -z+1/2'
'-x, -y, -z'
'x-1/2, -y-1/2, z-1/2'

loop_
_atom_site_label
_atom_site_type_symbol
_atom_site_fract_x
_atom_site_fract_y
_atom_site_fract_z
_atom_site_U_iso_or_equiv
_atom_site_adp_type
_atom_site_occupancy
_atom_site_site_symmetry_order
_atom_site_calc_flag
_atom_site_refinement_flags_posn
_atom_site_refinement_flags_adp
_atom_site_refinement_flags_occupancy
_atom_site_disorder_assembly
_atom_site_disorder_group
O1 O 0.49895(18) 0.56577(2) -0.01847(13) 0.0317(2) Uani 1 1 d . . . . .
N4 N 0.38475(17) 0.32874(2) 0.70177(12) 0.0162(2) Uani 1 1 d . . . . .
N5 N 0.49621(18) 0.27598(2) 1.15305(12) 0.0176(2) Uani 1 1 d . . . . .
N2 N 0.15682(18) 0.30140(2) 0.78867(13) 0.0208(2) Uani 1 1 d . . . . .
N3 N 0.14176(18) 0.32196(2) 0.69167(13) 0.0206(2) Uani 1 1 d . . . . .
N6 N 0.69068(18) 0.28977(2) 1.26273(13) 0.0218(2) Uani 1 1 d . . . . .
N1 N -0.0739(2) 0.67275(2) -0.16965(14) 0.0230(2) Uani 1 1 d . . . . .
C6 C 0.2037(2) 0.59882(2) -0.02725(14) 0.0181(2) Uani 1 1 d . . . . .
C19 C 0.4106(2) 0.29501(2) 0.85996(14) 0.0168(2) Uani 1 1 d . . . . .
C18 C 0.5571(2) 0.31248(2) 0.80508(14) 0.0175(2) Uani 1 1 d . . . . .
H18 H 0.740309 0.313002 0.833706 0.021 Uiso 1 1 calc R . . . .
C17 C 0.4341(2) 0.34978(2) 0.59606(15) 0.0194(2) Uani 1 1 d . . . . .
H17A H 0.371530 0.344851 0.471157 0.023 Uiso 1 1 calc R . . . .
H17B H 0.623311 0.352564 0.627441 0.023 Uiso 1 1 calc R . . . .
C1 C 0.0142(2) 0.60946(2) 0.03600(15) 0.0201(2) Uani 1 1 d . . . . .
H1 H -0.056571 0.599631 0.109628 0.024 Uiso 1 1 calc R . . . .
C22 C 0.3954(2) 0.27887(2) 1.39649(15) 0.0208(2) Uani 1 1 d . . . . .
H22 H 0.310365 0.277366 1.483285 0.025 Uiso 1 1 calc R . . . .
C4 C 0.2138(2) 0.63819(2) -0.18343(15) 0.0210(3) Uani 1 1 d . . . . .
H4 H 0.281987 0.647844 -0.259245 0.025 Uiso 1 1 calc R . . . .
C21 C 0.6274(2) 0.29143(2) 1.40996(15) 0.0201(2) Uani 1 1 d . . . . .
H21 H 0.727975 0.300110 1.511904 0.024 Uiso 1 1 calc R . . . .
C5 C 0.3008(2) 0.61369(2) -0.13738(15) 0.0209(2) Uani 1 1 d . . . . .
H5 H 0.429907 0.606766 -0.181644 0.025 Uiso 1 1 calc R . . . .
C2 C -0.0721(2) 0.63413(2) -0.00699(15) 0.0205(2) Uani 1 1 d . . . . .
H2 H -0.198394 0.641156 0.039570 0.025 Uiso 1 1 calc R . . . .
C23 C 0.3176(2) 0.26916(2) 1.22951(15) 0.0219(3) Uani 1 1 d . . . . .
H23 H 0.165755 0.259444 1.177711 0.026 Uiso 1 1 calc R . . . .
C15 C 0.3642(2) 0.39517(2) 0.50338(15) 0.0216(3) Uani 1 1 d . . . . .
H15A H 0.313192 0.388733 0.381715 0.026 Uiso 1 1 calc R . . . .
H15B H 0.553561 0.398044 0.540613 0.026 Uiso 1 1 calc R . . . .
C7 C 0.3094(2) 0.57280(2) 0.02039(15) 0.0202(2) Uani 1 1 d . . . . .
C14 C 0.2305(2) 0.42065(2) 0.50465(15) 0.0221(3) Uani 1 1 d . . . . .
H14A H 0.272390 0.426919 0.626397 0.027 Uiso 1 1 calc R . . . .
H14B H 0.040617 0.418336 0.458327 0.027 Uiso 1 1 calc R . . . .
C3 C 0.0246(2) 0.64882(2) -0.11815(14) 0.0185(2) Uani 1 1 d . . . . .
C20 C 0.4929(2) 0.27196(2) 0.97257(15) 0.0213(3) Uani 1 1 d . . . . .
H20A H 0.373525 0.257756 0.921913 0.026 Uiso 1 1 calc R . . . .
H20B H 0.668366 0.266893 0.971978 0.026 Uiso 1 1 calc R . . . .
C8 C 0.1816(2) 0.55541(2) 0.11949(15) 0.0208(2) Uani 1 1 d . . . . .
H8A H -0.005305 0.554163 0.054744 0.025 Uiso 1 1 calc R . . . .
H8B H 0.198418 0.563031 0.235192 0.025 Uiso 1 1 calc R . . . .
C16 C 0.3050(2) 0.37467(2) 0.61973(15) 0.0196(2) Uani 1 1 d . . . . .
H16A H 0.369628 0.380095 0.743596 0.024 Uiso 1 1 calc R . . . .
H16B H 0.115462 0.372173 0.588678 0.024 Uiso 1 1 calc R . . . .
C11 C 0.2943(2) 0.48476(2) 0.27156(16) 0.0233(3) Uani 1 1 d . . . . .
H11A H 0.274412 0.477435 0.154575 0.028 Uiso 1 1 calc R . . . .
H11B H 0.482021 0.486532 0.332298 0.028 Uiso 1 1 calc R . . . .
C13 C 0.3166(2) 0.44029(2) 0.39379(16) 0.0234(3) Uani 1 1 d . . . . .
H13A H 0.504993 0.443088 0.446000 0.028 Uiso 1 1 calc R . . . .
H13B H 0.288469 0.433027 0.275670 0.028 Uiso 1 1 calc R . . . .
C10 C 0.1725(2) 0.51122(2) 0.24768(16) 0.0236(3) Uani 1 1 d . . . . .
H10A H -0.014824 0.509716 0.184719 0.028 Uiso 1 1 calc R . . . .
H10B H 0.191458 0.518752 0.363943 0.028 Uiso 1 1 calc R . . . .
C9 C 0.2970(2) 0.52879(2) 0.14596(16) 0.0224(3) Uani 1 1 d . . . . .
H9A H 0.484399 0.530093 0.209037 0.027 Uiso 1 1 calc R . . . .
H9B H 0.278009 0.521117 0.030101 0.027 Uiso 1 1 calc R . . . .
C12 C 0.1815(2) 0.46605(2) 0.37403(16) 0.0242(3) Uani 1 1 d . . . . .
H12A H 0.200025 0.473161 0.491379 0.029 Uiso 1 1 calc R . . . .
H12B H -0.005424 0.463740 0.312848 0.029 Uiso 1 1 calc R . . . .
H1A H -0.176(3) 0.6799(3) -0.106(2) 0.039(4) Uiso 1 1 d . . . . .
H1B H 0.030(3) 0.6832(3) -0.208(2) 0.038(4) Uiso 1 1 d . . . . .

loop_
_atom_site_aniso_label
_atom_site_aniso_U_11
_atom_site_aniso_U_22
_atom_site_aniso_U_33
_atom_site_aniso_U_23
_atom_site_aniso_U_13
_atom_site_aniso_U_12
O1 0.0308(5) 0.0240(5) 0.0464(6) 0.0074(4) 0.0209(4) 0.0072(4)
N4 0.0146(4) 0.0170(5) 0.0166(4) -0.0007(4) 0.0040(3) -0.0013(4)
N5 0.0199(5) 0.0140(5) 0.0174(5) 0.0004(4) 0.0035(3) -0.0010(4)
N2 0.0186(5) 0.0182(5) 0.0254(5) 0.0020(4) 0.0064(4) -0.0013(4)
N3 0.0153(4) 0.0197(5) 0.0261(5) 0.0024(4) 0.0055(4) -0.0014(4)
N6 0.0180(5) 0.0211(5) 0.0243(5) -0.0024(4) 0.0038(4) -0.0029(4)
N1 0.0230(5) 0.0178(5) 0.0283(5) 0.0026(4) 0.0079(4) 0.0017(4)
C6 0.0171(5) 0.0164(6) 0.0192(5) -0.0014(4) 0.0031(4) -0.0022(4)
C19 0.0186(5) 0.0161(6) 0.0157(5) -0.0021(4) 0.0053(4) 0.0009(4)
C18 0.0142(5) 0.0209(6) 0.0157(5) -0.0007(4) 0.0021(4) 0.0018(4)
C17 0.0211(5) 0.0179(6) 0.0202(5) 0.0016(4) 0.0080(4) -0.0023(4)
C1 0.0213(5) 0.0183(6) 0.0216(6) 0.0010(4) 0.0077(4) -0.0028(4)
C22 0.0232(6) 0.0189(6) 0.0207(6) 0.0017(4) 0.0076(4) -0.0010(5)
C4 0.0207(5) 0.0211(6) 0.0219(6) 0.0028(5) 0.0074(4) -0.0028(5)
C21 0.0197(5) 0.0182(6) 0.0195(5) -0.0014(4) 0.0018(4) 0.0006(4)
C5 0.0187(5) 0.0209(6) 0.0237(6) -0.0001(5) 0.0075(4) 0.0004(4)
C2 0.0189(5) 0.0194(6) 0.0241(6) -0.0021(5) 0.0079(4) 0.0002(4)
C23 0.0202(5) 0.0195(6) 0.0250(6) 0.0000(5) 0.0053(4) -0.0051(4)
C15 0.0259(6) 0.0178(6) 0.0221(6) 0.0012(4) 0.0089(4) -0.0028(5)
C7 0.0202(5) 0.0174(6) 0.0219(6) -0.0011(4) 0.0048(4) -0.0006(4)
C14 0.0269(6) 0.0180(6) 0.0211(6) 0.0012(4) 0.0070(4) -0.0017(5)
C3 0.0169(5) 0.0163(6) 0.0186(5) -0.0007(4) 0.0000(4) -0.0021(4)
C20 0.0286(6) 0.0163(6) 0.0191(5) -0.0006(4) 0.0073(4) 0.0039(5)
C8 0.0213(5) 0.0179(6) 0.0220(6) 0.0014(4) 0.0049(4) -0.0003(4)
C16 0.0223(5) 0.0166(6) 0.0204(5) 0.0006(4) 0.0072(4) -0.0012(4)
C11 0.0284(6) 0.0160(6) 0.0245(6) 0.0019(4) 0.0064(5) 0.0005(5)
C13 0.0283(6) 0.0180(6) 0.0234(6) 0.0030(4) 0.0074(5) -0.0010(5)
C10 0.0267(6) 0.0182(6) 0.0239(6) 0.0019(5) 0.0047(5) 0.0002(5)
C9 0.0243(6) 0.0157(6) 0.0260(6) 0.0018(5) 0.0057(4) 0.0011(5)
C12 0.0293(6) 0.0187(6) 0.0237(6) 0.0027(5) 0.0067(5) -0.0006(5)

loop_
_atom_type_symbol
_atom_type_description
_atom_type_scat_dispersion_real
_atom_type_scat_dispersion_imag
_atom_type_scat_source
C C 0.0033 0.0016 'International Tables Vol C Tables 4.2.6.8 and 6.1.1.4'
H H 0.0000 0.0000 'International Tables Vol C Tables 4.2.6.8 and 6.1.1.4'
N N 0.0061 0.0033 'International Tables Vol C Tables 4.2.6.8 and 6.1.1.4'
O O 0.0106 0.0060 'International Tables Vol C Tables 4.2.6.8 and 6.1.1.4'

loop_
_geom_angle_atom_site_label_1
_geom_angle_atom_site_label_2
_geom_angle_atom_site_label_3
_geom_angle
_geom_angle_site_symmetry_1
_geom_angle_site_symmetry_3
_geom_angle_publ_flag
N3 N4 C18 110.64(9) . . ?
N3 N4 C17 120.94(9) . . ?
C18 N4 C17 128.16(9) . . ?
N6 N5 C20 119.46(10) . . ?
C23 N5 N6 111.78(9) . . ?
C23 N5 C20 128.59(10) . . ?
N3 N2 C19 108.77(9) . . ?
N2 N3 N4 107.38(9) . . ?
C21 N6 N5 104.49(9) . . ?
C1 C6 C5 117.98(11) . . ?
C1 C6 C7 122.95(11) . . ?
C5 C6 C7 119.05(11) . . ?
N2 C19 C18 108.13(10) . . ?
N2 C19 C20 122.03(10) . . ?
C18 C19 C20 129.82(10) . . ?
N4 C18 C19 105.08(9) . . ?
N4 C17 C16 113.66(10) . . ?
C2 C1 C6 120.95(11) . . ?
C23 C22 C21 104.54(11) . . ?
C5 C4 C3 119.95(11) . . ?
N6 C21 C22 111.86(10) . . ?
C4 C5 C6 121.71(11) . . ?
C1 C2 C3 120.72(11) . . ?
N5 C23 C22 107.33(10) . . ?
C16 C15 C14 115.22(10) . . ?
O1 C7 C6 120.12(11) . . ?
O1 C7 C8 120.71(11) . . ?
C6 C7 C8 119.16(10) . . ?
C15 C14 C13 110.97(10) . . ?
N1 C3 C4 120.72(11) . . ?
N1 C3 C2 120.51(11) . . ?
C2 C3 C4 118.68(11) . . ?
N5 C20 C19 113.24(9) . . ?
C7 C8 C9 113.15(10) . . ?
C17 C16 C15 109.78(10) . . ?
C12 C11 C10 115.12(11) . . ?
C12 C13 C14 115.92(11) . . ?
C9 C10 C11 111.91(11) . . ?
C8 C9 C10 113.65(10) . . ?
C13 C12 C11 111.61(11) . . ?

loop_
_geom_bond_atom_site_label_1
_geom_bond_atom_site_label_2
_geom_bond_distance
_geom_bond_site_symmetry_2
_geom_bond_publ_flag
O1 C7 1.2198(15) . ?
N4 N3 1.3440(13) . ?
N4 C18 1.3476(14) . ?
N4 C17 1.4671(15) . ?
N5 N6 1.3583(13) . ?
N5 C23 1.3451(16) . ?
N5 C20 1.4595(15) . ?
N2 N3 1.3191(14) . ?
N2 C19 1.3615(14) . ?
N6 C21 1.3315(16) . ?
N1 C3 1.3782(15) . ?
C6 C1 1.3953(17) . ?
C6 C5 1.3984(17) . ?
C6 C7 1.4854(16) . ?
C19 C18 1.3717(16) . ?
C19 C20 1.4946(16) . ?
C17 C16 1.5220(16) . ?
C1 C2 1.3847(17) . ?
C22 C21 1.3952(17) . ?
C22 C23 1.3747(16) . ?
C4 C5 1.3806(17) . ?
C4 C3 1.4038(17) . ?
C2 C3 1.3977(17) . ?
C15 C14 1.5229(17) . ?
C15 C16 1.5226(16) . ?
C7 C8 1.5123(17) . ?
C14 C13 1.5261(17) . ?
C8 C9 1.5194(16) . ?
C11 C10 1.5250(17) . ?
C11 C12 1.5247(17) . ?
C13 C12 1.5228(17) . ?
C10 C9 1.5209(17) . ?
